data_7211947
loop_
_publ_author_name
'Barnes, Nicholas A.'
'Flower, Kevin R.'
'Fyyaz, Saad A.'
'Godfrey, Stephen M.'
'McGown, Alan T.'
'Miles, Philip J.'
'Pritchard, Robin G.'
'Warren, John E.'

_publ_section_title
;
 Can the solid state structures of the dihalogen adducts R3EX2 (E = P, As;
 R = alkyl, aryl; X = Br, I) with the molecular spoke geometry be
 considered good mimics of the gold(i) systems [(R3E)AuX] (E = As, P; R =
 alkyl, aryl; X = Cl, Br, I)?
;
_journal_issue 3
_journal_name_full CrystEngComm
_journal_page_first 784
_journal_paper_doi 10.1039/b917245a
_journal_volume 12
_journal_year 2010
_chemical_compound_source 'synthesis as described'
_chemical_formula_moiety 'C24 H19 I2 P1'
_chemical_formula_sum 'C24 H19 I2 P'
_chemical_formula_weight 592.01
_chemical_name_systematic
;
?
;
_space_group_IT_number 2
_symmetry_cell_setting triclinic
_symmetry_Int_Tables_number 2
_symmetry_space_group_name_Hall '-P 1'
_symmetry_space_group_name_H-M 'P -1'
_atom_sites_solution_hydrogens geom
_atom_sites_solution_primary direct
_atom_sites_solution_secondary difmap
_audit_conform_dict_location ftp://ftp.iucr.org/pub/cif_core.dic
_audit_conform_dict_name cif_core.dic
_audit_conform_dict_version 2.3
_audit_creation_date 2009-04-06T14:41:43-00:00
_audit_creation_method 'WinGX routine CIF_UPDATE'
_cell_angle_alpha 73.6310(10)
_cell_angle_beta 70.3390(10)
_cell_angle_gamma 85.599(2)
_cell_formula_units_Z 2
_cell_length_a 9.6409(3)
_cell_length_b 9.8099(3)
_cell_length_c 12.6275(4)
_cell_measurement_reflns_used 7785
_cell_measurement_temperature 150(2)
_cell_measurement_theta_max 26
_cell_measurement_theta_min 2
_cell_measurement_wavelength 0.71073
_cell_volume 1078.83(6)
_computing_cell_refinement 'HKL Scalepack (Otwinowski & Minor 1997)'
_computing_data_collection 'Collect (Nonius BV, 1997-2000)'
_computing_data_reduction 'HKL Denzo and Scalepack (Otwinowski & Minor 1997)'
_computing_molecular_graphics 'Ortep-3 for Windows (Farrugia, 1997)'
_computing_publication_material 'WinGX publication routines (Farrugia, 1999)'
_computing_structure_refinement 'SHELXL-97 (Sheldrick, 1997)'
_computing_structure_solution 'SHELXS-97 (Sheldrick, 1997)'
_diffrn_ambient_temperature 150(2)
_diffrn_detector 'CCD plate'
_diffrn_detector_area_resol_mean 9
_diffrn_measured_fraction_theta_full 0.984
_diffrn_measured_fraction_theta_max 0.984
_diffrn_measurement_device '95mm CCD camera on \k-goniostat'
_diffrn_measurement_device_type KappaCCD
_diffrn_measurement_method 'CCD rotation images, thick slices'
_diffrn_orient_matrix_type 'by Nonius Collect from scalepack cell'
_diffrn_orient_matrix_UB_11 -0.232977E-1
_diffrn_orient_matrix_UB_12 -0.688845E-1
_diffrn_orient_matrix_UB_13 0.792812E-1
_diffrn_orient_matrix_UB_21 -0.948526E-1
_diffrn_orient_matrix_UB_22 -0.266081E-1
_diffrn_orient_matrix_UB_23 -0.5606E-2
_diffrn_orient_matrix_UB_31 0.509633E-1
_diffrn_orient_matrix_UB_32 -0.764156E-1
_diffrn_orient_matrix_UB_33 -0.363733E-1
_diffrn_radiation_monochromator graphite
_diffrn_radiation_probe x-ray
_diffrn_radiation_type MoK\a
_diffrn_radiation_wavelength 0.71073
_diffrn_reflns_av_R_equivalents 0.075
_diffrn_reflns_av_unetI/netI 0.0659
_diffrn_reflns_limit_h_max 11
_diffrn_reflns_limit_h_min -11
_diffrn_reflns_limit_k_max 11
_diffrn_reflns_limit_k_min -11
_diffrn_reflns_limit_l_max 15
_diffrn_reflns_limit_l_min -15
_diffrn_reflns_number 14258
_diffrn_reflns_reduction_process
;
Scaled and merged with SORTAV
R.H. Blessing, (1987) Cryst. Rev. 1, 3-58
R.H. Blessing, (1989) J. Appl. Cryst. 22, 396-397
;
_diffrn_reflns_theta_full 25.5
_diffrn_reflns_theta_max 25.5
_diffrn_reflns_theta_min 3.15
_diffrn_source 'Enraf Nonius FR590'
_exptl_absorpt_coefficient_mu 2.995
_exptl_absorpt_correction_T_max 0.7151
_exptl_absorpt_correction_T_min 0.6147
_exptl_absorpt_correction_type multi-scan
_exptl_absorpt_process_details
;
R.H. Blessing, Acta Cryst. (1995), A51, 33-38
;
_exptl_crystal_colour brown
_exptl_crystal_density_diffrn 1.822
_exptl_crystal_density_method 'not measured'
_exptl_crystal_description plate
_exptl_crystal_F_000 568
_exptl_crystal_size_max 0.18
_exptl_crystal_size_mid 0.18
_exptl_crystal_size_min 0.12
_refine_diff_density_max 4.171
_refine_diff_density_min -1.726
_refine_diff_density_rms 0.258
_refine_ls_extinction_method none
_refine_ls_goodness_of_fit_ref 1.088
_refine_ls_hydrogen_treatment constr
_refine_ls_matrix_type full
_refine_ls_number_parameters 244
_refine_ls_number_reflns 3941
_refine_ls_number_restraints 0
_refine_ls_restrained_S_all 1.088
_refine_ls_R_factor_all 0.111
_refine_ls_R_factor_gt 0.0741
_refine_ls_shift/su_max 0.002
_refine_ls_shift/su_mean 0
_refine_ls_structure_factor_coef Fsqd
_refine_ls_weighting_details 'calc w=1/[\s^2^(Fo^2^)+(0.0196P)^2^+27.2135P] where P=(Fo^2^+2Fc^2^)/3'
_refine_ls_weighting_scheme calc
_refine_ls_wR_factor_gt 0.149
_refine_ls_wR_factor_ref 0.1723
_reflns_number_gt 2632
_reflns_number_total 3941
_reflns_threshold_expression >2sigma(I)
_cod_data_source_file b917245a.txt
_cod_data_source_block 1a
_cod_original_cell_volume 1078.84(6)
_cod_database_code 7211947

loop_
_symmetry_equiv_pos_as_xyz
'x, y, z'
'-x, -y, -z'

loop_
_atom_site_label
_atom_site_type_symbol
_atom_site_fract_x
_atom_site_fract_y
_atom_site_fract_z
_atom_site_U_iso_or_equiv
_atom_site_adp_type
_atom_site_occupancy
_atom_site_symmetry_multiplicity
_atom_site_calc_flag
_atom_site_refinement_flags
C1 C 0.2889(12) 0.6655(14) 0.8475(9) 0.036(3) Uani 1 1 d .
C2 C 0.2508(12) 0.5759(13) 0.9606(10) 0.034(3) Uani 1 1 d .
C3 C 0.2738(14) 0.4197(13) 0.9891(10) 0.040(3) Uani 1 1 d .
C4 C 0.4168(12) 0.3660(13) 0.9643(10) 0.036(3) Uani 1 1 d .
H4 H 0.4999 0.4285 0.9238 0.044 Uiso 1 1 calc R
C5 C 0.4355(15) 0.2216(14) 0.9993(12) 0.048(3) Uani 1 1 d .
H5 H 0.5322 0.1848 0.9829 0.057 Uiso 1 1 calc R
C6 C 0.3160(17) 0.1299(14) 1.0579(13) 0.056(4) Uani 1 1 d .
H6 H 0.3299 0.0302 1.0803 0.067 Uiso 1 1 calc R
C7 C 0.1735(15) 0.1850(13) 1.0842(11) 0.045(3) Uani 1 1 d .
H7 H 0.09 0.123 1.1242 0.054 Uiso 1 1 calc R
C8 C 0.1558(16) 0.3286(15) 1.0518(10) 0.048(3) Uani 1 1 d .
H8 H 0.0596 0.3659 1.0733 0.057 Uiso 1 1 calc R
C9 C 0.1801(13) 0.6382(13) 1.0525(11) 0.041(3) Uani 1 1 d .
H9 H 0.1471 0.5794 1.1306 0.049 Uiso 1 1 calc R
C10 C 0.1577(14) 0.7842(15) 1.0312(12) 0.048(3) Uani 1 1 d .
H10 H 0.1116 0.8241 1.0946 0.057 Uiso 1 1 calc R
C11 C 0.2022(15) 0.8701(13) 0.9190(10) 0.044(3) Uani 1 1 d .
H11 H 0.1899 0.9699 0.9048 0.053 Uiso 1 1 calc R
C12 C 0.2647(12) 0.8118(13) 0.8268(10) 0.035(3) Uani 1 1 d .
H12 H 0.2916 0.871 0.7489 0.042 Uiso 1 1 calc R
C13 C 0.3471(12) 0.7350(11) 0.5951(10) 0.032(2) Uani 1 1 d .
C14 C 0.2006(15) 0.7693(15) 0.5998(11) 0.048(3) Uani 1 1 d .
H14 H 0.1199 0.733 0.6688 0.057 Uiso 1 1 calc R
C15 C 0.1787(15) 0.8592(14) 0.4985(11) 0.047(3) Uani 1 1 d .
H15 H 0.0812 0.8798 0.4974 0.056 Uiso 1 1 calc R
C16 C 0.2990(16) 0.9189(14) 0.3988(12) 0.049(3) Uani 1 1 d .
H16 H 0.2818 0.9801 0.3315 0.059 Uiso 1 1 calc R
C17 C 0.4408(15) 0.8899(13) 0.3977(12) 0.046(3) Uani 1 1 d .
H17 H 0.5218 0.9324 0.3311 0.056 Uiso 1 1 calc R
C18 C 0.4641(14) 0.7961(13) 0.4967(10) 0.040(3) Uani 1 1 d .
H18 H 0.562 0.7742 0.4962 0.048 Uiso 1 1 calc R
C19 C 0.5646(13) 0.5799(12) 0.6915(10) 0.036(3) Uani 1 1 d .
C20 C 0.6387(14) 0.4655(13) 0.6478(9) 0.039(3) Uani 1 1 d .
H20 H 0.5857 0.3969 0.6356 0.047 Uiso 1 1 calc R
C21 C 0.7890(13) 0.4570(14) 0.6238(10) 0.041(3) Uani 1 1 d .
H21 H 0.8398 0.3801 0.5966 0.049 Uiso 1 1 calc R
C22 C 0.8670(14) 0.5587(14) 0.6387(10) 0.041(3) Uani 1 1 d .
H22 H 0.9708 0.5514 0.6202 0.05 Uiso 1 1 calc R
C23 C 0.7967(13) 0.6713(14) 0.6801(11) 0.040(3) Uani 1 1 d .
H23 H 0.8514 0.7404 0.6902 0.048 Uiso 1 1 calc R
C24 C 0.6466(14) 0.6813(13) 0.7063(10) 0.040(3) Uani 1 1 d .
H24 H 0.5975 0.7579 0.7349 0.048 Uiso 1 1 calc R
I1 I 0.09949(9) 0.14829(8) 0.66934(7) 0.0395(3) Uani 1 1 d .
I2 I 0.24738(8) 0.38975(8) 0.71688(7) 0.0371(2) Uani 1 1 d .
P1 P 0.3707(3) 0.6023(3) 0.7182(3) 0.0360(7) Uani 1 1 d .

loop_
_atom_site_aniso_label
_atom_site_aniso_U_11
_atom_site_aniso_U_22
_atom_site_aniso_U_33
_atom_site_aniso_U_23
_atom_site_aniso_U_13
_atom_site_aniso_U_12
C1 0.023(6) 0.060(8) 0.021(5) -0.014(5) 0.002(4) -0.004(5)
C2 0.026(6) 0.045(7) 0.030(6) -0.006(5) -0.010(5) -0.002(5)
C3 0.045(7) 0.036(7) 0.035(6) 0.001(5) -0.016(6) -0.001(5)
C4 0.031(6) 0.044(7) 0.034(6) -0.008(5) -0.012(5) -0.004(5)
C5 0.044(8) 0.049(8) 0.054(8) -0.016(7) -0.020(6) -0.003(6)
C6 0.078(11) 0.033(7) 0.064(9) -0.012(7) -0.034(8) 0.004(7)
C7 0.052(8) 0.037(7) 0.041(7) -0.001(6) -0.014(6) -0.018(6)
C8 0.057(9) 0.061(9) 0.030(6) -0.012(6) -0.020(6) -0.001(7)
C9 0.039(7) 0.045(7) 0.038(7) -0.012(6) -0.012(5) 0.002(6)
C10 0.042(7) 0.058(9) 0.047(8) -0.023(7) -0.012(6) 0.006(6)
C11 0.077(10) 0.034(7) 0.030(6) -0.007(5) -0.029(6) 0.000(6)
C12 0.027(6) 0.039(7) 0.038(6) -0.010(5) -0.010(5) 0.000(5)
C13 0.036(6) 0.027(6) 0.043(7) -0.015(5) -0.019(5) -0.004(5)
C14 0.050(8) 0.074(10) 0.028(6) -0.023(6) -0.017(6) 0.003(7)
C15 0.043(8) 0.049(8) 0.047(7) -0.010(6) -0.018(6) 0.011(6)
C16 0.068(10) 0.037(7) 0.055(8) -0.011(6) -0.038(7) 0.003(6)
C17 0.056(9) 0.033(7) 0.051(8) -0.011(6) -0.017(6) -0.011(6)
C18 0.040(7) 0.050(8) 0.040(7) -0.022(6) -0.020(6) 0.008(6)
C19 0.048(7) 0.028(6) 0.034(6) -0.006(5) -0.015(5) -0.008(5)
C20 0.048(8) 0.045(7) 0.025(6) -0.009(5) -0.012(5) -0.004(6)
C21 0.038(7) 0.052(8) 0.037(6) -0.017(6) -0.018(5) 0.013(6)
C22 0.040(7) 0.058(8) 0.032(6) -0.011(6) -0.019(5) -0.004(6)
C23 0.030(6) 0.049(8) 0.047(7) -0.013(6) -0.021(5) -0.004(5)
C24 0.051(8) 0.035(7) 0.035(6) -0.006(5) -0.018(6) 0.001(5)
I1 0.0423(5) 0.0397(5) 0.0385(5) -0.0113(3) -0.0146(4) -0.0022(3)
I2 0.0361(5) 0.0378(5) 0.0375(4) -0.0100(3) -0.0118(3) -0.0010(3)
P1 0.0281(16) 0.0366(17) 0.0363(16) -0.0054(13) -0.0053(13) -0.0005(13)

loop_
_atom_type_symbol
_atom_type_description
_atom_type_scat_dispersion_real
_atom_type_scat_dispersion_imag
_atom_type_scat_source
C C 0.003 0.002 'International Tables Vol C Tables 4.2.6.8 and 6.1.1.4'
H H 0 0 'International Tables Vol C Tables 4.2.6.8 and 6.1.1.4'
I I -0.474 1.812 'International Tables Vol C Tables 4.2.6.8 and 6.1.1.4'
P P 0.102 0.094 'International Tables Vol C Tables 4.2.6.8 and 6.1.1.4'

loop_
_geom_angle_atom_site_label_1
_geom_angle_atom_site_label_2
_geom_angle_atom_site_label_3
_geom_angle
C2 C1 C12 121.3(10)
C2 C1 P1 123.0(10)
C12 C1 P1 115.7(8)
C1 C2 C9 116.9(11)
C1 C2 C3 124.2(11)
C9 C2 C3 118.9(10)
C8 C3 C4 119.5(12)
C8 C3 C2 119.7(11)
C4 C3 C2 120.3(11)
C5 C4 C3 119.3(11)
C5 C4 H4 120.3
C3 C4 H4 120.3
C6 C5 C4 120.9(13)
C6 C5 H5 119.6
C4 C5 H5 119.6
C5 C6 C7 119.3(12)
C5 C6 H6 120.3
C7 C6 H6 120.3
C8 C7 C6 119.5(12)
C8 C7 H7 120.2
C6 C7 H7 120.2
C7 C8 C3 121.3(13)
C7 C8 H8 119.3
C3 C8 H8 119.3
C10 C9 C2 121.4(12)
C10 C9 H9 119.3
C2 C9 H9 119.3
C11 C10 C9 120.1(12)
C11 C10 H10 119.9
C9 C10 H10 119.9
C10 C11 C12 119.9(12)
C10 C11 H11 120
C12 C11 H11 120
C11 C12 C1 120.2(11)
C11 C12 H12 119.9
C1 C12 H12 119.9
C18 C13 C14 120.6(11)
C18 C13 P1 122.8(9)
C14 C13 P1 116.5(9)
C15 C14 C13 117.5(12)
C15 C14 H14 121.3
C13 C14 H14 121.3
C16 C15 C14 120.9(12)
C16 C15 H15 119.5
C14 C15 H15 119.5
C17 C16 C15 120.8(12)
C17 C16 H16 119.6
C15 C16 H16 119.6
C16 C17 C18 118.9(12)
C16 C17 H17 120.6
C18 C17 H17 120.6
C13 C18 C17 121.2(12)
C13 C18 H18 119.4
C17 C18 H18 119.4
C24 C19 C20 119.4(11)
C24 C19 P1 119.7(9)
C20 C19 P1 120.8(9)
C21 C20 C19 118.4(11)
C21 C20 H20 120.8
C19 C20 H20 120.8
C20 C21 C22 121.0(12)
C20 C21 H21 119.5
C22 C21 H21 119.5
C21 C22 C23 121.3(11)
C21 C22 H22 119.3
C23 C22 H22 119.3
C24 C23 C22 119.0(11)
C24 C23 H23 120.5
C22 C23 H23 120.5
C23 C24 C19 121.0(12)
C23 C24 H24 119.5
C19 C24 H24 119.5
P1 I2 I1 170.02(8)
C13 P1 C19 107.7(5)
C13 P1 C1 108.4(6)
C19 P1 C1 109.8(5)
C13 P1 I2 102.6(4)
C19 P1 I2 112.6(4)
C1 P1 I2 115.2(4)

loop_
_geom_bond_atom_site_label_1
_geom_bond_atom_site_label_2
_geom_bond_distance
C1 C2 1.392(15)
C1 C12 1.399(17)
C1 P1 1.818(11)
C2 C9 1.410(16)
C2 C3 1.489(17)
C3 C8 1.368(18)
C3 C4 1.403(17)
C4 C5 1.377(18)
C4 H4 0.95
C5 C6 1.376(19)
C5 H5 0.95
C6 C7 1.40(2)
C6 H6 0.95
C7 C8 1.366(18)
C7 H7 0.95
C8 H8 0.95
C9 C10 1.394(18)
C9 H9 0.95
C10 C11 1.369(17)
C10 H10 0.95
C11 C12 1.378(16)
C11 H11 0.95
C12 H12 0.95
C13 C18 1.385(17)
C13 C14 1.412(17)
C13 P1 1.793(12)
C14 C15 1.405(17)
C14 H14 0.95
C15 C16 1.407(19)
C15 H15 0.95
C16 C17 1.371(19)
C16 H16 0.95
C17 C18 1.403(17)
C17 H17 0.95
C18 H18 0.95
C19 C24 1.405(16)
C19 C20 1.426(17)
C19 P1 1.792(13)
C20 C21 1.378(17)
C20 H20 0.95
C21 C22 1.383(17)
C21 H21 0.95
C22 C23 1.388(18)
C22 H22 0.95
C23 C24 1.374(17)
C23 H23 0.95
C24 H24 0.95
I1 I2 3.1463(11)
I2 P1 2.485(3)
